data_7004998
loop_
_publ_author_name
'de Geest, Duncan J.'
'Noble, Andy'
'Moubaraki, Boujemaa'
'Murray, Keith S.'
'Larsen, David S.'
'Brooker, Sally'

_publ_section_title
;
 Dicopper(II) complexes of a new pyrazolate-containing Schiff-base
 macrocycle and related acyclic ligand.
;
_journal_issue 4
_journal_name_full 'Dalton transactions (Cambridge, England : 2003)'
_journal_page_first 467
_journal_page_last 475
_journal_paper_doi 10.1039/b614637f
_journal_year 2007
_chemical_formula_sum 'C22 H34 Cu2 N8 O7'
_chemical_formula_weight 649.65
_chemical_name_systematic
;
?
;
_space_group_IT_number 14
_symmetry_cell_setting monoclinic
_symmetry_space_group_name_Hall '-P 2yn'
_symmetry_space_group_name_H-M 'P 1 21/n 1'
_atom_sites_solution_hydrogens geom
_atom_sites_solution_primary direct
_atom_sites_solution_secondary difmap
_audit_creation_method SHELXL-97
_cell_angle_alpha 90.00
_cell_angle_beta 96.076(2)
_cell_angle_gamma 90.00
_cell_formula_units_Z 4
_cell_length_a 7.6521(5)
_cell_length_b 29.525(2)
_cell_length_c 12.4181(8)
_cell_measurement_temperature 89(2)
_cell_volume 2789.8(3)
_computing_structure_refinement 'SHELXL-97 (Sheldrick, 1997)'
_computing_structure_solution 'SHELXS-97 (Sheldrick, 1990)'
_diffrn_ambient_temperature 89(2)
_diffrn_measured_fraction_theta_full 1.000
_diffrn_measured_fraction_theta_max 1.000
_diffrn_measurement_device_type 'Bruker Kappa Apex II area detector'
_diffrn_measurement_method '\f and \w scans'
_diffrn_radiation_monochromator graphite
_diffrn_radiation_source 'fine-focus sealed tube'
_diffrn_radiation_type MoK\a
_diffrn_radiation_wavelength 0.71073
_diffrn_reflns_av_R_equivalents 0.0338
_diffrn_reflns_av_sigmaI/netI 0.0172
_diffrn_reflns_limit_h_max 9
_diffrn_reflns_limit_h_min -9
_diffrn_reflns_limit_k_max 36
_diffrn_reflns_limit_k_min -36
_diffrn_reflns_limit_l_max 15
_diffrn_reflns_limit_l_min -15
_diffrn_reflns_number 52536
_diffrn_reflns_theta_full 26.42
_diffrn_reflns_theta_max 26.42
_diffrn_reflns_theta_min 1.79
_exptl_absorpt_coefficient_mu 1.580
_exptl_absorpt_correction_T_max 1.000
_exptl_absorpt_correction_T_min 0.865
_exptl_absorpt_correction_type multi-scan
_exptl_absorpt_process_details 'SCALE (Bruker, 2004)'
_exptl_crystal_colour blue
_exptl_crystal_density_diffrn 1.547
_exptl_crystal_density_method 'not measured'
_exptl_crystal_description plate
_exptl_crystal_F_000 1344
_exptl_crystal_size_max 0.26
_exptl_crystal_size_mid 0.22
_exptl_crystal_size_min 0.08
_refine_diff_density_max 1.287
_refine_diff_density_min -1.151
_refine_diff_density_rms 0.119
_refine_ls_extinction_method none
_refine_ls_goodness_of_fit_ref 1.244
_refine_ls_hydrogen_treatment constr
_refine_ls_matrix_type full
_refine_ls_number_parameters 356
_refine_ls_number_reflns 5741
_refine_ls_number_restraints 0
_refine_ls_restrained_S_all 1.244
_refine_ls_R_factor_all 0.0569
_refine_ls_R_factor_gt 0.0546
_refine_ls_shift/su_max 0.000
_refine_ls_shift/su_mean 0.000
_refine_ls_structure_factor_coef Fsqd
_refine_ls_weighting_details 'calc w=1/[\s^2^(Fo^2^)+(0.0263P)^2^+18.0043P] where P=(Fo^2^+2Fc^2^)/3'
_refine_ls_weighting_scheme calc
_refine_ls_wR_factor_gt 0.1402
_refine_ls_wR_factor_ref 0.1411
_reflns_number_gt 5422
_reflns_number_total 5741
_reflns_threshold_expression >2sigma(I)
_cod_data_source_file b614637f.txt
_cod_data_source_block an118a
_cod_original_cell_volume 2789.9(3)
_cod_original_sg_symbol_H-M P2(1)/n
_cod_database_code 7004998

loop_
_symmetry_equiv_pos_as_xyz
'x, y, z'
'-x+1/2, y+1/2, -z+1/2'
'-x, -y, -z'
'x-1/2, -y-1/2, z-1/2'

loop_
_atom_site_label
_atom_site_type_symbol
_atom_site_fract_x
_atom_site_fract_y
_atom_site_fract_z
_atom_site_U_iso_or_equiv
_atom_site_adp_type
_atom_site_occupancy
_atom_site_symmetry_multiplicity
_atom_site_calc_flag
_atom_site_refinement_flags
_atom_site_disorder_assembly
_atom_site_disorder_group
Cu1 Cu 0.87609(7) 0.134335(19) 0.98405(4) 0.01812(15) Uani 1 1 d . . .
Cu2 Cu 1.03013(7) 0.264267(19) 1.00968(4) 0.01478(14) Uani 1 1 d . . .
N1 N 1.0845(5) 0.16474(14) 1.0607(3) 0.0178(8) Uani 1 1 d . . .
N2 N 1.1344(5) 0.20722(13) 1.0688(3) 0.0163(8) Uani 1 1 d . . .
N3 N 0.9600(6) 0.08533(14) 1.0885(3) 0.0254(9) Uani 1 1 d . . .
N4 N 0.6232(5) 0.11362(14) 0.9716(3) 0.0231(9) Uani 1 1 d . . .
N5 N 0.7563(5) 0.19205(13) 0.9454(3) 0.0159(7) Uani 1 1 d . . .
N6 N 0.8071(5) 0.23453(13) 0.9566(3) 0.0164(7) Uani 1 1 d . . .
N7 N 0.8690(5) 0.31762(14) 1.0115(3) 0.0190(8) Uani 1 1 d . . .
N8 N 1.2060(5) 0.28919(14) 1.1260(3) 0.0205(8) Uani 1 1 d . . .
C30 C 0.9808(7) 0.07943(17) 0.8029(4) 0.0279(11) Uani 1 1 d . . .
C31 C 1.0957(10) 0.0671(2) 0.7157(5) 0.0450(16) Uani 1 1 d . . .
H31A H 1.0631 0.0370 0.6871 0.054 Uiso 1 1 calc R . .
H31B H 1.2192 0.0669 0.7464 0.054 Uiso 1 1 calc R . .
H31C H 1.0796 0.0894 0.6571 0.054 Uiso 1 1 calc R . .
O30 O 1.0155(5) 0.11541(12) 0.8530(3) 0.0274(8) Uani 1 1 d . . .
O31 O 0.8572(6) 0.05372(15) 0.8203(4) 0.0468(11) Uani 1 1 d . . .
C40 C 1.2033(6) 0.30401(17) 0.8293(4) 0.0206(10) Uani 1 1 d . . .
C41 C 1.2745(7) 0.30320(19) 0.7199(4) 0.0286(11) Uani 1 1 d . . .
H41A H 1.2865 0.3343 0.6940 0.034 Uiso 1 1 calc R . .
H41B H 1.1933 0.2864 0.6680 0.034 Uiso 1 1 calc R . .
H41C H 1.3897 0.2883 0.7268 0.034 Uiso 1 1 calc R . .
O40 O 1.1260(4) 0.26843(11) 0.8562(2) 0.0185(7) Uani 1 1 d . . .
O41 O 1.2267(6) 0.33805(14) 0.8872(3) 0.0410(10) Uani 1 1 d . . .
C3 C 1.2488(6) 0.21210(17) 1.1594(4) 0.0199(9) Uani 1 1 d . . .
C4 C 1.2746(6) 0.17014(18) 1.2102(4) 0.0233(10) Uani 1 1 d . . .
H4 H 1.3494 0.1631 1.2740 0.028 Uiso 1 1 calc R . .
C5 C 1.1652(6) 0.14106(17) 1.1457(4) 0.0224(10) Uani 1 1 d . . .
C6 C 1.0947(7) 0.09533(18) 1.1548(4) 0.0265(11) Uani 1 1 d . . .
H6 H 1.1456 0.0742 1.2068 0.032 Uiso 1 1 calc R . .
C8 C 0.8689(8) 0.04209(18) 1.0933(5) 0.0334(12) Uani 1 1 d . . .
H8A H 0.9187 0.0251 1.1581 0.040 Uiso 1 1 calc R . .
H8B H 0.8871 0.0239 1.0285 0.040 Uiso 1 1 calc R . .
C9 C 0.6728(8) 0.04914(19) 1.0983(5) 0.0355(13) Uani 1 1 d . . .
H9A H 0.6570 0.0708 1.1575 0.043 Uiso 1 1 calc R . .
H9B H 0.6203 0.0199 1.1172 0.043 Uiso 1 1 calc R . .
C10 C 0.5723(7) 0.06685(19) 0.9942(5) 0.0324(12) Uani 1 1 d . . .
H10A H 0.5963 0.0471 0.9330 0.039 Uiso 1 1 calc R . .
H10B H 0.4445 0.0657 1.0008 0.039 Uiso 1 1 calc R . .
C12 C 0.5099(6) 0.14488(17) 0.9521(4) 0.0227(10) Uani 1 1 d . . .
H12 H 0.3874 0.1387 0.9447 0.027 Uiso 1 1 calc R . .
C13 C 0.5776(6) 0.19061(17) 0.9418(4) 0.0188(9) Uani 1 1 d . . .
C14 C 0.5134(6) 0.23436(17) 0.9505(4) 0.0205(10) Uani 1 1 d . . .
H14 H 0.3945 0.2438 0.9495 0.025 Uiso 1 1 calc R . .
C15 C 0.6640(5) 0.26119(16) 0.9610(3) 0.0171(9) Uani 1 1 d . . .
C16 C 0.7050(6) 0.30807(17) 0.9890(4) 0.0205(9) Uani 1 1 d . . .
H16 H 0.6159 0.3304 0.9907 0.025 Uiso 1 1 calc R . .
C18 C 0.9284(7) 0.36272(17) 1.0471(4) 0.0242(10) Uani 1 1 d . . .
H18A H 0.8252 0.3820 1.0560 0.029 Uiso 1 1 calc R . .
H18B H 0.9941 0.3767 0.9911 0.029 Uiso 1 1 calc R . .
C19 C 1.0467(7) 0.36041(18) 1.1545(4) 0.0268(11) Uani 1 1 d . . .
H19A H 0.9833 0.3438 1.2077 0.032 Uiso 1 1 calc R . .
H19B H 1.0671 0.3916 1.1822 0.032 Uiso 1 1 calc R . .
C20 C 1.2256(6) 0.33758(17) 1.1484(4) 0.0243(10) Uani 1 1 d . . .
H20A H 1.2856 0.3521 1.0905 0.029 Uiso 1 1 calc R . .
H20B H 1.2997 0.3420 1.2179 0.029 Uiso 1 1 calc R . .
C22 C 1.2897(6) 0.25933(18) 1.1857(4) 0.0226(10) Uani 1 1 d . . .
H22 H 1.3741 0.2675 1.2441 0.027 Uiso 1 1 calc R . .
C50 C 0.5838(13) -0.0087(3) 0.6377(8) 0.080(3) Uani 1 1 d . . .
H50A H 0.5085 0.0182 0.6367 0.096 Uiso 1 1 calc R . .
H50B H 0.5122 -0.0352 0.6147 0.096 Uiso 1 1 calc R . .
H50C H 0.6737 -0.0042 0.5881 0.096 Uiso 1 1 calc R . .
O51 O 0.6638(8) -0.01555(17) 0.7410(5) 0.0687(17) Uani 1 1 d . . .
H51 H 0.7252 0.0068 0.7646 0.082 Uiso 1 1 d . . .
C60 C 1.4137(12) 0.4407(2) 0.9152(7) 0.061(2) Uani 1 1 d . . .
H60A H 1.3476 0.4389 0.9784 0.073 Uiso 1 1 calc R . .
H60B H 1.3348 0.4501 0.8517 0.073 Uiso 1 1 calc R . .
H60C H 1.5084 0.4630 0.9289 0.073 Uiso 1 1 calc R . .
O61 O 1.4843(6) 0.39923(16) 0.8962(5) 0.0549(13) Uani 1 1 d . . .
H61 H 1.3922 0.3847 0.8751 0.066 Uiso 1 1 d . . .
O70 O 1.1883(5) 0.18450(13) 0.7507(3) 0.0328(9) Uani 1 1 d . . .
H70A H 1.1766 0.2096 0.7808 0.039 Uiso 1 1 d . . .
H70B H 1.1499 0.1603 0.7744 0.039 Uiso 1 1 d . . .

loop_
_atom_site_aniso_label
_atom_site_aniso_U_11
_atom_site_aniso_U_22
_atom_site_aniso_U_33
_atom_site_aniso_U_23
_atom_site_aniso_U_13
_atom_site_aniso_U_12
Cu1 0.0165(3) 0.0226(3) 0.0158(3) -0.0003(2) 0.0038(2) 0.0005(2)
Cu2 0.0100(2) 0.0238(3) 0.0106(2) -0.0007(2) 0.00143(18) 0.0002(2)
N1 0.0142(17) 0.028(2) 0.0116(17) 0.0035(15) 0.0045(14) 0.0056(15)
N2 0.0087(16) 0.028(2) 0.0131(17) 0.0008(15) 0.0033(13) 0.0017(15)
N3 0.030(2) 0.023(2) 0.025(2) 0.0045(17) 0.0098(18) 0.0052(17)
N4 0.022(2) 0.029(2) 0.019(2) -0.0041(17) 0.0051(16) -0.0033(17)
N5 0.0122(17) 0.025(2) 0.0104(17) -0.0002(15) 0.0023(13) 0.0005(15)
N6 0.0121(17) 0.025(2) 0.0123(17) 0.0011(15) 0.0025(14) 0.0005(15)
N7 0.0193(19) 0.025(2) 0.0137(18) -0.0002(15) 0.0065(15) 0.0016(16)
N8 0.0144(18) 0.035(2) 0.0128(18) -0.0026(16) 0.0026(14) -0.0038(16)
C30 0.041(3) 0.023(3) 0.019(2) 0.005(2) 0.004(2) 0.009(2)
C31 0.072(5) 0.033(3) 0.034(3) -0.008(3) 0.023(3) 0.004(3)
O30 0.035(2) 0.0279(19) 0.0210(17) -0.0001(15) 0.0097(15) 0.0073(15)
O31 0.055(3) 0.044(3) 0.043(3) -0.012(2) 0.010(2) -0.010(2)
C40 0.014(2) 0.033(3) 0.015(2) 0.0038(19) 0.0021(17) 0.0016(19)
C41 0.027(3) 0.040(3) 0.021(2) 0.002(2) 0.010(2) -0.007(2)
O40 0.0105(14) 0.0318(18) 0.0136(15) 0.0008(13) 0.0028(11) 0.0004(13)
O41 0.061(3) 0.035(2) 0.031(2) -0.0103(18) 0.023(2) -0.016(2)
C3 0.0102(19) 0.037(3) 0.013(2) 0.0012(19) 0.0023(16) 0.0008(18)
C4 0.015(2) 0.038(3) 0.018(2) 0.005(2) 0.0029(17) 0.0058(19)
C5 0.020(2) 0.031(3) 0.017(2) 0.0065(19) 0.0043(18) 0.0081(19)
C6 0.032(3) 0.028(3) 0.020(2) 0.005(2) 0.005(2) 0.011(2)
C8 0.041(3) 0.025(3) 0.035(3) 0.004(2) 0.007(2) 0.000(2)
C9 0.044(3) 0.026(3) 0.039(3) 0.003(2) 0.015(3) -0.009(2)
C10 0.030(3) 0.030(3) 0.039(3) -0.005(2) 0.010(2) -0.008(2)
C12 0.018(2) 0.035(3) 0.015(2) -0.0046(19) 0.0032(17) -0.006(2)
C13 0.011(2) 0.033(3) 0.013(2) -0.0028(18) 0.0009(16) -0.0010(18)
C14 0.011(2) 0.037(3) 0.013(2) 0.0004(19) 0.0006(16) 0.0027(19)
C15 0.0115(19) 0.030(2) 0.0096(19) 0.0022(17) -0.0013(15) 0.0056(18)
C16 0.018(2) 0.029(3) 0.015(2) 0.0020(18) 0.0035(17) 0.0060(19)
C18 0.027(2) 0.024(2) 0.023(2) -0.0005(19) 0.007(2) 0.000(2)
C19 0.030(3) 0.029(3) 0.023(2) -0.005(2) 0.007(2) -0.005(2)
C20 0.023(2) 0.033(3) 0.017(2) -0.004(2) 0.0016(18) -0.009(2)
C22 0.012(2) 0.038(3) 0.018(2) -0.002(2) 0.0036(17) -0.0036(19)
C50 0.077(6) 0.078(6) 0.079(6) -0.005(5) -0.018(5) -0.011(5)
O51 0.074(4) 0.042(3) 0.081(4) 0.006(3) -0.034(3) -0.007(3)
C60 0.083(6) 0.033(4) 0.064(5) 0.002(3) -0.002(4) -0.001(4)
O61 0.044(3) 0.043(3) 0.078(4) -0.004(2) 0.005(2) -0.006(2)
O70 0.030(2) 0.035(2) 0.036(2) -0.0099(17) 0.0139(16) -0.0027(16)

loop_
_atom_type_symbol
_atom_type_description
_atom_type_scat_dispersion_real
_atom_type_scat_dispersion_imag
_atom_type_scat_source
C C 0.0033 0.0016 'International Tables Vol C Tables 4.2.6.8 and 6.1.1.4'
H H 0.0000 0.0000 'International Tables Vol C Tables 4.2.6.8 and 6.1.1.4'
N N 0.0061 0.0033 'International Tables Vol C Tables 4.2.6.8 and 6.1.1.4'
O O 0.0106 0.0060 'International Tables Vol C Tables 4.2.6.8 and 6.1.1.4'
Cu Cu 0.3201 1.2651 'International Tables Vol C Tables 4.2.6.8 and 6.1.1.4'

loop_
_geom_angle_atom_site_label_1
_geom_angle_atom_site_label_2
_geom_angle_atom_site_label_3
_geom_angle
_geom_angle_site_symmetry_1
_geom_angle_site_symmetry_3
_geom_angle_publ_flag
N5 Cu1 N1 93.15(16) . . ?
N5 Cu1 N3 153.07(16) . . ?
N1 Cu1 N3 80.21(17) . . ?
N5 Cu1 N4 79.98(16) . . ?
N1 Cu1 N4 152.73(16) . . ?
N3 Cu1 N4 93.98(18) . . ?
N5 Cu1 O30 107.53(14) . . ?
N1 Cu1 O30 92.49(15) . . ?
N3 Cu1 O30 98.86(15) . . ?
N4 Cu1 O30 114.76(16) . . ?
N6 Cu2 N2 92.64(16) . . ?
N6 Cu2 N7 80.90(16) . . ?
N2 Cu2 N7 153.29(15) . . ?
N6 Cu2 N8 153.59(15) . . ?
N2 Cu2 N8 80.28(16) . . ?
N7 Cu2 N8 94.02(17) . . ?
N6 Cu2 O40 95.43(14) . . ?
N2 Cu2 O40 102.68(14) . . ?
N7 Cu2 O40 103.71(14) . . ?
N8 Cu2 O40 110.92(14) . . ?
N2 N1 C5 109.1(4) . . ?
N2 N1 Cu1 133.0(3) . . ?
C5 N1 Cu1 114.6(3) . . ?
N1 N2 C3 108.8(4) . . ?
N1 N2 Cu2 133.2(3) . . ?
C3 N2 Cu2 114.7(3) . . ?
C6 N3 C8 122.0(5) . . ?
C6 N3 Cu1 115.5(4) . . ?
C8 N3 Cu1 122.5(4) . . ?
C12 N4 C10 121.9(4) . . ?
C12 N4 Cu1 115.0(3) . . ?
C10 N4 Cu1 122.8(3) . . ?
N6 N5 C13 108.5(4) . . ?
N6 N5 Cu1 132.4(3) . . ?
C13 N5 Cu1 114.8(3) . . ?
N5 N6 C15 109.1(4) . . ?
N5 N6 Cu2 134.1(3) . . ?
C15 N6 Cu2 113.8(3) . . ?
C16 N7 C18 122.0(4) . . ?
C16 N7 Cu2 114.3(3) . . ?
C18 N7 Cu2 123.3(3) . . ?
C22 N8 C20 122.0(4) . . ?
C22 N8 Cu2 114.9(3) . . ?
C20 N8 Cu2 122.9(3) . . ?
O30 C30 O31 123.9(5) . . ?
O30 C30 C31 117.0(5) . . ?
O31 C30 C31 119.1(5) . . ?
C30 C31 H31A 109.5 . . ?
C30 C31 H31B 109.5 . . ?
H31A C31 H31B 109.5 . . ?
C30 C31 H31C 109.5 . . ?
H31A C31 H31C 109.5 . . ?
H31B C31 H31C 109.5 . . ?
C30 O30 Cu1 120.8(3) . . ?
O41 C40 O40 124.2(4) . . ?
O41 C40 C41 119.3(4) . . ?
O40 C40 C41 116.4(4) . . ?
C40 C41 H41A 109.5 . . ?
C40 C41 H41B 109.5 . . ?
H41A C41 H41B 109.5 . . ?
C40 C41 H41C 109.5 . . ?
H41A C41 H41C 109.5 . . ?
H41B C41 H41C 109.5 . . ?
C40 O40 Cu2 120.1(3) . . ?
N2 C3 C4 109.2(4) . . ?
N2 C3 C22 113.0(4) . . ?
C4 C3 C22 137.0(4) . . ?
C5 C4 C3 103.9(4) . . ?
C5 C4 H4 128.1 . . ?
C3 C4 H4 128.1 . . ?
N1 C5 C4 109.0(4) . . ?
N1 C5 C6 113.2(4) . . ?
C4 C5 C6 136.8(4) . . ?
N3 C6 C5 116.1(4) . . ?
N3 C6 H6 121.9 . . ?
C5 C6 H6 121.9 . . ?
N3 C8 C9 111.1(4) . . ?
N3 C8 H8A 109.4 . . ?
C9 C8 H8A 109.4 . . ?
N3 C8 H8B 109.4 . . ?
C9 C8 H8B 109.4 . . ?
H8A C8 H8B 108.0 . . ?
C8 C9 C10 115.0(5) . . ?
C8 C9 H9A 108.5 . . ?
C10 C9 H9A 108.5 . . ?
C8 C9 H9B 108.5 . . ?
C10 C9 H9B 108.5 . . ?
H9A C9 H9B 107.5 . . ?
N4 C10 C9 111.3(4) . . ?
N4 C10 H10A 109.4 . . ?
C9 C10 H10A 109.4 . . ?
N4 C10 H10B 109.4 . . ?
C9 C10 H10B 109.4 . . ?
H10A C10 H10B 108.0 . . ?
N4 C12 C13 116.6(4) . . ?
N4 C12 H12 121.7 . . ?
C13 C12 H12 121.7 . . ?
N5 C13 C14 109.2(4) . . ?
N5 C13 C12 113.0(4) . . ?
C14 C13 C12 136.3(4) . . ?
C13 C14 C15 103.9(4) . . ?
C13 C14 H14 128.1 . . ?
C15 C14 H14 128.1 . . ?
N6 C15 C14 109.3(4) . . ?
N6 C15 C16 114.1(4) . . ?
C14 C15 C16 136.0(4) . . ?
N7 C16 C15 116.2(4) . . ?
N7 C16 H16 121.9 . . ?
C15 C16 H16 121.9 . . ?
N7 C18 C19 111.0(4) . . ?
N7 C18 H18A 109.4 . . ?
C19 C18 H18A 109.4 . . ?
N7 C18 H18B 109.4 . . ?
C19 C18 H18B 109.4 . . ?
H18A C18 H18B 108.0 . . ?
C18 C19 C20 115.1(4) . . ?
C18 C19 H19A 108.5 . . ?
C20 C19 H19A 108.5 . . ?
C18 C19 H19B 108.5 . . ?
C20 C19 H19B 108.5 . . ?
H19A C19 H19B 107.5 . . ?
N8 C20 C19 111.4(4) . . ?
N8 C20 H20A 109.3 . . ?
C19 C20 H20A 109.3 . . ?
N8 C20 H20B 109.3 . . ?
C19 C20 H20B 109.3 . . ?
H20A C20 H20B 108.0 . . ?
N8 C22 C3 116.6(4) . . ?
N8 C22 H22 121.7 . . ?
C3 C22 H22 121.7 . . ?
O51 C50 H50A 109.5 . . ?
O51 C50 H50B 109.5 . . ?
H50A C50 H50B 109.5 . . ?
O51 C50 H50C 109.5 . . ?
H50A C50 H50C 109.5 . . ?
H50B C50 H50C 109.5 . . ?
C50 O51 H51 112.6 . . ?
O61 C60 H60A 109.5 . . ?
O61 C60 H60B 109.5 . . ?
H60A C60 H60B 109.5 . . ?
O61 C60 H60C 109.5 . . ?
H60A C60 H60C 109.5 . . ?
H60B C60 H60C 109.5 . . ?
C60 O61 H61 100.2 . . ?
H70A O70 H70B 122.6 . . ?

loop_
_geom_bond_atom_site_label_1
_geom_bond_atom_site_label_2
_geom_bond_distance
_geom_bond_site_symmetry_2
_geom_bond_publ_flag
Cu1 N5 1.970(4) . ?
Cu1 N1 1.983(4) . ?
Cu1 N3 2.003(4) . ?
Cu1 N4 2.020(4) . ?
Cu1 O30 2.113(3) . ?
Cu2 N6 1.970(4) . ?
Cu2 N2 1.972(4) . ?
Cu2 N7 2.002(4) . ?
Cu2 N8 2.007(4) . ?
Cu2 O40 2.117(3) . ?
N1 N2 1.312(6) . ?
N1 C5 1.359(6) . ?
N2 C3 1.358(6) . ?
N3 C6 1.284(7) . ?
N3 C8 1.459(7) . ?
N4 C12 1.272(7) . ?
N4 C10 1.470(7) . ?
N5 N6 1.316(5) . ?
N5 C13 1.364(5) . ?
N6 C15 1.355(6) . ?
N7 C16 1.287(6) . ?
N7 C18 1.460(6) . ?
N8 C22 1.279(6) . ?
N8 C20 1.460(6) . ?
C30 O30 1.245(6) . ?
C30 O31 1.249(7) . ?
C30 C31 1.510(8) . ?
C31 H31A 0.9800 . ?
C31 H31B 0.9800 . ?
C31 H31C 0.9800 . ?
C40 O41 1.238(6) . ?
C40 O40 1.268(6) . ?
C40 C41 1.517(6) . ?
C41 H41A 0.9800 . ?
C41 H41B 0.9800 . ?
C41 H41C 0.9800 . ?
C3 C4 1.395(7) . ?
C3 C22 1.459(7) . ?
C4 C5 1.392(7) . ?
C4 H4 0.9500 . ?
C5 C6 1.463(7) . ?
C6 H6 0.9500 . ?
C8 C9 1.522(8) . ?
C8 H8A 0.9900 . ?
C8 H8B 0.9900 . ?
C9 C10 1.526(8) . ?
C9 H9A 0.9900 . ?
C9 H9B 0.9900 . ?
C10 H10A 0.9900 . ?
C10 H10B 0.9900 . ?
C12 C13 1.457(7) . ?
C12 H12 0.9500 . ?
C13 C14 1.390(7) . ?
C14 C15 1.393(6) . ?
C14 H14 0.9500 . ?
C15 C16 1.453(7) . ?
C16 H16 0.9500 . ?
C18 C19 1.533(7) . ?
C18 H18A 0.9900 . ?
C18 H18B 0.9900 . ?
C19 C20 1.535(7) . ?
C19 H19A 0.9900 . ?
C19 H19B 0.9900 . ?
C20 H20A 0.9900 . ?
C20 H20B 0.9900 . ?
C22 H22 0.9500 . ?
C50 O51 1.377(10) . ?
C50 H50A 0.9800 . ?
C50 H50B 0.9800 . ?
C50 H50C 0.9800 . ?
O51 H51 0.8449 . ?
C60 O61 1.370(8) . ?
C60 H60A 0.9800 . ?
C60 H60B 0.9800 . ?
C60 H60C 0.9800 . ?
O61 H61 0.8427 . ?
O70 H70A 0.8390 . ?
O70 H70B 0.8392 . ?

loop_
_geom_hbond_atom_site_label_D
_geom_hbond_atom_site_label_H
_geom_hbond_atom_site_label_A
_geom_hbond_distance_DH
_geom_hbond_distance_HA
_geom_hbond_distance_DA
_geom_hbond_angle_DHA
_geom_hbond_site_symmetry_A
O70 H70A O40 0.84 2.03 2.866(5) 174.8 .
O70 H70B O30 0.84 1.99 2.807(5) 163.0 .
O61 H61 O41 0.84 1.89 2.667(6) 153.2 .
O51 H51 O31 0.84 1.81 2.652(7) 177.8 .

loop_
_geom_torsion_atom_site_label_1
_geom_torsion_atom_site_label_2
_geom_torsion_atom_site_label_3
_geom_torsion_atom_site_label_4
_geom_torsion
_geom_torsion_site_symmetry_1
_geom_torsion_site_symmetry_2
_geom_torsion_site_symmetry_3
_geom_torsion_site_symmetry_4
_geom_torsion_publ_flag
N5 Cu1 N1 N2 -8.6(4) . . . . ?
N3 Cu1 N1 N2 -162.3(4) . . . . ?
N4 Cu1 N1 N2 -82.8(5) . . . . ?
O30 Cu1 N1 N2 99.1(4) . . . . ?
N5 Cu1 N1 C5 148.3(3) . . . . ?
N3 Cu1 N1 C5 -5.4(3) . . . . ?
N4 Cu1 N1 C5 74.2(5) . . . . ?
O30 Cu1 N1 C5 -104.0(3) . . . . ?
C5 N1 N2 C3 0.0(5) . . . . ?
Cu1 N1 N2 C3 157.8(3) . . . . ?
C5 N1 N2 Cu2 -157.7(3) . . . . ?
Cu1 N1 N2 Cu2 0.2(6) . . . . ?
N6 Cu2 N2 N1 9.2(4) . . . . ?
N7 Cu2 N2 N1 84.1(5) . . . . ?
N8 Cu2 N2 N1 163.6(4) . . . . ?
O40 Cu2 N2 N1 -86.9(4) . . . . ?
N6 Cu2 N2 C3 -147.5(3) . . . . ?
N7 Cu2 N2 C3 -72.6(5) . . . . ?
N8 Cu2 N2 C3 6.9(3) . . . . ?
O40 Cu2 N2 C3 116.4(3) . . . . ?
N5 Cu1 N3 C6 -75.2(5) . . . . ?
N1 Cu1 N3 C6 2.3(4) . . . . ?
N4 Cu1 N3 C6 -150.8(4) . . . . ?
O30 Cu1 N3 C6 93.3(4) . . . . ?
N5 Cu1 N3 C8 101.5(5) . . . . ?
N1 Cu1 N3 C8 179.0(4) . . . . ?
N4 Cu1 N3 C8 25.8(4) . . . . ?
O30 Cu1 N3 C8 -90.0(4) . . . . ?
N5 Cu1 N4 C12 -3.5(3) . . . . ?
N1 Cu1 N4 C12 73.8(5) . . . . ?
N3 Cu1 N4 C12 150.1(4) . . . . ?
O30 Cu1 N4 C12 -108.3(3) . . . . ?
N5 Cu1 N4 C10 -177.5(4) . . . . ?
N1 Cu1 N4 C10 -100.3(5) . . . . ?
N3 Cu1 N4 C10 -24.0(4) . . . . ?
O30 Cu1 N4 C10 77.7(4) . . . . ?
N1 Cu1 N5 N6 6.7(4) . . . . ?
N3 Cu1 N5 N6 81.2(5) . . . . ?
N4 Cu1 N5 N6 160.1(4) . . . . ?
O30 Cu1 N5 N6 -86.9(4) . . . . ?
N1 Cu1 N5 C13 -146.9(3) . . . . ?
N3 Cu1 N5 C13 -72.5(5) . . . . ?
N4 Cu1 N5 C13 6.5(3) . . . . ?
O30 Cu1 N5 C13 119.5(3) . . . . ?
C13 N5 N6 C15 0.4(5) . . . . ?
Cu1 N5 N6 C15 -154.5(3) . . . . ?
C13 N5 N6 Cu2 158.6(3) . . . . ?
Cu1 N5 N6 Cu2 3.8(6) . . . . ?
N2 Cu2 N6 N5 -11.3(4) . . . . ?
N7 Cu2 N6 N5 -165.2(4) . . . . ?
N8 Cu2 N6 N5 -84.6(5) . . . . ?
O40 Cu2 N6 N5 91.7(4) . . . . ?
N2 Cu2 N6 C15 146.2(3) . . . . ?
N7 Cu2 N6 C15 -7.7(3) . . . . ?
N8 Cu2 N6 C15 72.9(5) . . . . ?
O40 Cu2 N6 C15 -110.8(3) . . . . ?
N6 Cu2 N7 C16 5.8(3) . . . . ?
N2 Cu2 N7 C16 -71.8(5) . . . . ?
N8 Cu2 N7 C16 -148.1(3) . . . . ?
O40 Cu2 N7 C16 99.2(3) . . . . ?
N6 Cu2 N7 C18 179.2(4) . . . . ?
N2 Cu2 N7 C18 101.6(5) . . . . ?
N8 Cu2 N7 C18 25.3(4) . . . . ?
O40 Cu2 N7 C18 -87.4(3) . . . . ?
N6 Cu2 N8 C22 71.6(5) . . . . ?
N2 Cu2 N8 C22 -4.5(3) . . . . ?
N7 Cu2 N8 C22 149.2(3) . . . . ?
O40 Cu2 N8 C22 -104.5(3) . . . . ?
N6 Cu2 N8 C20 -102.6(5) . . . . ?
N2 Cu2 N8 C20 -178.7(4) . . . . ?
N7 Cu2 N8 C20 -25.0(4) . . . . ?
O40 Cu2 N8 C20 81.4(4) . . . . ?
O31 C30 O30 Cu1 4.8(7) . . . . ?
C31 C30 O30 Cu1 -175.8(4) . . . . ?
N5 Cu1 O30 C30 -118.7(4) . . . . ?
N1 Cu1 O30 C30 147.2(4) . . . . ?
N3 Cu1 O30 C30 66.7(4) . . . . ?
N4 Cu1 O30 C30 -31.8(4) . . . . ?
O41 C40 O40 Cu2 -0.8(6) . . . . ?
C41 C40 O40 Cu2 177.4(3) . . . . ?
N6 Cu2 O40 C40 138.6(3) . . . . ?
N2 Cu2 O40 C40 -127.5(3) . . . . ?
N7 Cu2 O40 C40 56.6(3) . . . . ?
N8 Cu2 O40 C40 -43.2(4) . . . . ?
N1 N2 C3 C4 1.1(5) . . . . ?
Cu2 N2 C3 C4 163.3(3) . . . . ?
N1 N2 C3 C22 -170.4(4) . . . . ?
Cu2 N2 C3 C22 -8.1(5) . . . . ?
N2 C3 C4 C5 -1.6(5) . . . . ?
C22 C3 C4 C5 166.8(5) . . . . ?
N2 N1 C5 C4 -1.0(5) . . . . ?
Cu1 N1 C5 C4 -163.4(3) . . . . ?
N2 N1 C5 C6 169.7(4) . . . . ?
Cu1 N1 C5 C6 7.3(5) . . . . ?
C3 C4 C5 N1 1.6(5) . . . . ?
C3 C4 C5 C6 -165.9(5) . . . . ?
C8 N3 C6 C5 -175.7(4) . . . . ?
Cu1 N3 C6 C5 1.0(6) . . . . ?
N1 C5 C6 N3 -5.5(6) . . . . ?
C4 C5 C6 N3 161.6(5) . . . . ?
C6 N3 C8 C9 127.3(5) . . . . ?
Cu1 N3 C8 C9 -49.2(6) . . . . ?
N3 C8 C9 C10 70.2(6) . . . . ?
C12 N4 C10 C9 -128.3(5) . . . . ?
Cu1 N4 C10 C9 45.3(6) . . . . ?
C8 C9 C10 N4 -68.1(6) . . . . ?
C10 N4 C12 C13 174.1(4) . . . . ?
Cu1 N4 C12 C13 -0.1(5) . . . . ?
N6 N5 C13 C14 0.3(5) . . . . ?
Cu1 N5 C13 C14 160.1(3) . . . . ?
N6 N5 C13 C12 -168.0(4) . . . . ?
Cu1 N5 C13 C12 -8.3(5) . . . . ?
N4 C12 C13 N5 5.5(6) . . . . ?
N4 C12 C13 C14 -158.5(5) . . . . ?
N5 C13 C14 C15 -0.8(5) . . . . ?
C12 C13 C14 C15 163.5(5) . . . . ?
N5 N6 C15 C14 -0.9(5) . . . . ?
Cu2 N6 C15 C14 -164.0(3) . . . . ?
N5 N6 C15 C16 171.5(4) . . . . ?
Cu2 N6 C15 C16 8.4(5) . . . . ?
C13 C14 C15 N6 1.1(5) . . . . ?
C13 C14 C15 C16 -168.9(5) . . . . ?
C18 N7 C16 C15 -176.4(4) . . . . ?
Cu2 N7 C16 C15 -2.9(5) . . . . ?
N6 C15 C16 N7 -3.6(6) . . . . ?
C14 C15 C16 N7 166.0(5) . . . . ?
C16 N7 C18 C19 125.6(5) . . . . ?
Cu2 N7 C18 C19 -47.3(5) . . . . ?
N7 C18 C19 C20 68.0(5) . . . . ?
C22 N8 C20 C19 -127.0(5) . . . . ?
Cu2 N8 C20 C19 46.8(5) . . . . ?
C18 C19 C20 N8 -68.0(5) . . . . ?
C20 N8 C22 C3 175.6(4) . . . . ?
Cu2 N8 C22 C3 1.4(5) . . . . ?
N2 C3 C22 N8 4.4(6) . . . . ?
C4 C3 C22 N8 -163.7(5) . . . . ?
